data_4119464
loop_
_publ_author_name
'Yanfeng Jiang'
'Birgitta Schirmer'
'Olivier Blacque'
'Thomas Fox'
'Stefan Grimme'
'Heinz Berke'

_publ_section_title
;
 The "Catalytic Nitrosyl Effect": NO Bending Boosting the Efficiency of
 Rhenium Based Alkene Hydrogenations
;
_journal_name_full 'Journal of the American Chemical Society'
_journal_page_first 4088
_journal_page_last 4102
_journal_paper_doi 10.1021/ja400135d
_journal_volume 135
_journal_year 2013
_chemical_formula_moiety 'C36 H68 I2 N O2 P2 Re, 2(C4 H8 O)'
_chemical_formula_sum 'C44 H84 I2 N O4 P2 Re'
_chemical_formula_weight 1193.07
_chemical_name_systematic
;
Aqua(diiodo)(nitrosyl-\k<i>N</i>)[bis(triscyclohexylphosphane]}rhenium(I)
tetrahydrofuran disolvate
;
_space_group_IT_number 2
_symmetry_cell_setting triclinic
_symmetry_space_group_name_Hall '-P 1'
_symmetry_space_group_name_H-M 'P -1'
_atom_sites_solution_hydrogens geom
_atom_sites_solution_primary direct
_atom_sites_solution_secondary difmap
_audit_creation_method SHELXL-97
_cell_angle_alpha 74.211(2)
_cell_angle_beta 78.467(2)
_cell_angle_gamma 68.956(2)
_cell_formula_units_Z 2
_cell_length_a 10.5635(2)
_cell_length_b 13.4677(3)
_cell_length_c 19.2709(4)
_cell_measurement_reflns_used 32242
_cell_measurement_temperature 183(2)
_cell_measurement_theta_max 32.75
_cell_measurement_theta_min 2.45
_cell_volume 2446.20(10)
_computing_cell_refinement
;
CrysAlisPro, Oxford Diffraction Ltd., Version 1.171.33.55
;
_computing_data_collection
;
CrysAlisPro, Oxford Diffraction Ltd., Version 1.171.33.55
;
_computing_data_reduction
;
CrysAlisPro, Oxford Diffraction Ltd., Version 1.171.33.55
;
_computing_molecular_graphics
; ORTEP-3 for Windows.
  Farrugia, L. J. (1997). J. Appl. Cryst. 30, 565.
;
_computing_publication_material
; WinGX -- An integrated system of Windows programs for the solution,
 refinment and analysis of single crystal x-ray diffraction data.
 Farrugia, L. J. (1999). J. Appl. Cryst. 32, 837-838.
 SHELXL97. Program for crystal structure refinement.
 Sheldrick, G.M. (2008). Acta Cryst. A64, 112-122.
 PLATON for Windows.
 Spek, A. L. (2003). J. Appl. Cryst. 36, 7-13. 
;
_computing_structure_refinement
; SHELXL97. Program for crystal structure refinement.
  Sheldrick, G.M. (2008). Acta Cryst. A64, 112-122.
;
_computing_structure_solution
; SHELXS97. Program for Crystal Structure solution.
  Sheldrick, G.M. (2008). Acta Cryst. A64, 112-122.  
;
_diffrn_ambient_temperature 183(2)
_diffrn_detector_area_resol_mean 10.4498
_diffrn_measured_fraction_theta_full 0.999
_diffrn_measured_fraction_theta_max 0.999
_diffrn_measurement_device_type
; Goniometer Xcalibur, detector: Ruby
Oxford Diffraction (2007). Oxford Diffraction Ltd.,
Xcalibur CCD system
;
_diffrn_measurement_method 'omega scans'
_diffrn_radiation_monochromator graphite
_diffrn_radiation_source 'Enhance (Mo) x-ray Source'
_diffrn_radiation_type MoK\a
_diffrn_radiation_wavelength 0.71073
_diffrn_reflns_av_R_equivalents 0.0360
_diffrn_reflns_av_sigmaI/netI 0.0310
_diffrn_reflns_limit_h_max 14
_diffrn_reflns_limit_h_min -14
_diffrn_reflns_limit_k_max 17
_diffrn_reflns_limit_k_min -17
_diffrn_reflns_limit_l_max 25
_diffrn_reflns_limit_l_min -25
_diffrn_reflns_number 55537
_diffrn_reflns_theta_full 28.28
_diffrn_reflns_theta_max 28.28
_diffrn_reflns_theta_min 2.46
_diffrn_standards_number 0
_exptl_absorpt_coefficient_mu 3.850
_exptl_absorpt_correction_T_max 0.641
_exptl_absorpt_correction_T_min 0.495
_exptl_absorpt_correction_type analytical
_exptl_absorpt_process_details
;
CrysAlisPro, Oxford Diffraction Ltd., Version 1.171.33.55
Analytical numeric absorption correction using a multifaceted crystal
model based on expressions derived by R.C. Clark & J.S. Reid.
[Clark, R. C. & Reid, J. S. (1995). Acta Cryst. A51, 887-897]
;
_exptl_crystal_colour yellow
_exptl_crystal_density_diffrn 1.620
_exptl_crystal_description block
_exptl_crystal_F_000 1196
_exptl_crystal_size_max 0.24
_exptl_crystal_size_mid 0.18
_exptl_crystal_size_min 0.17
_refine_diff_density_max 2.588
_refine_diff_density_min -0.653
_refine_diff_density_rms 0.127
_refine_ls_extinction_method none
_refine_ls_goodness_of_fit_ref 1.031
_refine_ls_hydrogen_treatment mixed
_refine_ls_matrix_type full
_refine_ls_number_parameters 493
_refine_ls_number_reflns 12125
_refine_ls_number_restraints 2
_refine_ls_restrained_S_all 1.031
_refine_ls_R_factor_all 0.0386
_refine_ls_R_factor_gt 0.0304
_refine_ls_shift/su_max 0.004
_refine_ls_shift/su_mean 0.000
_refine_ls_structure_factor_coef Fsqd
_refine_ls_weighting_details 'w=1/[\s^2^(Fo^2^)+(0.0508P)^2^+0.3750P] where P=(Fo^2^+2Fc^2^)/3'
_refine_ls_weighting_scheme calc
_refine_ls_wR_factor_gt 0.0798
_refine_ls_wR_factor_ref 0.0818
_reflns_number_gt 10300
_reflns_number_total 12125
_reflns_threshold_expression >2sigma(I)
_cod_data_source_file ja400135d_si_003.cif
_cod_data_source_block 3b
_cod_database_code 4119464

loop_
_symmetry_equiv_pos_as_xyz
'x, y, z'
'-x, -y, -z'

loop_
_atom_site_label
_atom_site_type_symbol
_atom_site_fract_x
_atom_site_fract_y
_atom_site_fract_z
_atom_site_U_iso_or_equiv
_atom_site_adp_type
_atom_site_occupancy
_atom_site_symmetry_multiplicity
_atom_site_calc_flag
_atom_site_refinement_flags
C1 C 0.9645(4) 0.4956(3) 0.3148(2) 0.0258(7) Uani 1 1 d .
H1 H 1.0079 0.5274 0.2685 0.031 Uiso 1 1 calc R
C2 C 0.8376(4) 0.4873(3) 0.2958(2) 0.0349(9) Uani 1 1 d .
H2A H 0.7850 0.4612 0.3398 0.042 Uiso 1 1 calc R
H2B H 0.8632 0.4349 0.2653 0.042 Uiso 1 1 calc R
C3 C 0.7491(5) 0.5983(3) 0.2558(3) 0.0476(11) Uani 1 1 d .
H3A H 0.7986 0.6209 0.2095 0.057 Uiso 1 1 calc R
H3B H 0.6665 0.5912 0.2462 0.057 Uiso 1 1 calc R
C4 C 0.7114(5) 0.6848(4) 0.2996(3) 0.0532(12) Uani 1 1 d .
H4A H 0.6622 0.7549 0.2712 0.064 Uiso 1 1 calc R
H4B H 0.6521 0.6672 0.3431 0.064 Uiso 1 1 calc R
C5 C 0.8378(5) 0.6915(3) 0.3202(3) 0.0539(13) Uani 1 1 d .
H5A H 0.8112 0.7439 0.3508 0.065 Uiso 1 1 calc R
H5B H 0.8914 0.7176 0.2767 0.065 Uiso 1 1 calc R
C6 C 0.9259(4) 0.5814(3) 0.3607(2) 0.0404(10) Uani 1 1 d .
H6A H 0.8760 0.5582 0.4066 0.048 Uiso 1 1 calc R
H6B H 1.0081 0.5887 0.3707 0.048 Uiso 1 1 calc R
C7 C 1.2116(4) 0.4011(3) 0.3855(2) 0.0314(8) Uani 1 1 d .
H7 H 1.1537 0.4467 0.4192 0.038 Uiso 1 1 calc R
C8 C 1.3124(4) 0.3055(4) 0.4303(2) 0.0375(9) Uani 1 1 d .
H8A H 1.3683 0.2553 0.3999 0.045 Uiso 1 1 calc R
H8B H 1.2625 0.2670 0.4695 0.045 Uiso 1 1 calc R
C9 C 1.4060(4) 0.3438(4) 0.4626(3) 0.0481(11) Uani 1 1 d .
H9A H 1.3515 0.3864 0.4978 0.058 Uiso 1 1 calc R
H9B H 1.4733 0.2806 0.4875 0.058 Uiso 1 1 calc R
C10 C 1.4778(5) 0.4116(4) 0.4040(3) 0.0600(14) Uani 1 1 d .
H10A H 1.5323 0.4367 0.4260 0.072 Uiso 1 1 calc R
H10B H 1.5391 0.3666 0.3714 0.072 Uiso 1 1 calc R
C11 C 1.3783(5) 0.5085(4) 0.3611(3) 0.0537(13) Uani 1 1 d .
H11A H 1.4282 0.5478 0.3225 0.064 Uiso 1 1 calc R
H11B H 1.3231 0.5573 0.3925 0.064 Uiso 1 1 calc R
C12 C 1.2841(4) 0.4730(3) 0.3278(2) 0.0349(9) Uani 1 1 d .
H12A H 1.2162 0.5374 0.3043 0.042 Uiso 1 1 calc R
H12B H 1.3379 0.4330 0.2911 0.042 Uiso 1 1 calc R
C13 C 1.0158(4) 0.2856(3) 0.43007(18) 0.0243(7) Uani 1 1 d .
H13 H 1.0920 0.2229 0.4494 0.029 Uiso 1 1 calc R
C14 C 0.9159(4) 0.2356(3) 0.41614(19) 0.0317(8) Uani 1 1 d .
H14A H 0.8343 0.2933 0.3998 0.038 Uiso 1 1 calc R
H14B H 0.9578 0.1952 0.3782 0.038 Uiso 1 1 calc R
C15 C 0.8776(5) 0.1596(3) 0.4852(2) 0.0406(10) Uani 1 1 d .
H15A H 0.9582 0.0982 0.4986 0.049 Uiso 1 1 calc R
H15B H 0.8114 0.1314 0.4760 0.049 Uiso 1 1 calc R
C16 C 0.8177(5) 0.2174(4) 0.5481(2) 0.0413(10) Uani 1 1 d .
H16A H 0.7320 0.2742 0.5371 0.050 Uiso 1 1 calc R
H16B H 0.7995 0.1657 0.5917 0.050 Uiso 1 1 calc R
C17 C 0.9169(4) 0.2670(3) 0.5609(2) 0.0347(9) Uani 1 1 d .
H17A H 0.9995 0.2094 0.5760 0.042 Uiso 1 1 calc R
H17B H 0.8764 0.3060 0.5996 0.042 Uiso 1 1 calc R
C18 C 0.9528(4) 0.3452(3) 0.4923(2) 0.0312(8) Uani 1 1 d .
H18A H 1.0171 0.3752 0.5017 0.037 Uiso 1 1 calc R
H18B H 0.8711 0.4052 0.4786 0.037 Uiso 1 1 calc R
C19 C 1.2870(4) -0.0028(3) 0.1826(2) 0.0268(7) Uani 1 1 d .
H19 H 1.3335 -0.0363 0.2265 0.032 Uiso 1 1 calc R
C20 C 1.3615(5) -0.0790(3) 0.1304(3) 0.0531(13) Uani 1 1 d .
H20A H 1.3173 -0.0524 0.0863 0.064 Uiso 1 1 calc R
H20B H 1.4550 -0.0787 0.1174 0.064 Uiso 1 1 calc R
C21 C 1.3613(6) -0.1951(3) 0.1644(3) 0.0634(15) Uani 1 1 d .
H21A H 1.4060 -0.2403 0.1293 0.076 Uiso 1 1 calc R
H21B H 1.4134 -0.2239 0.2057 0.076 Uiso 1 1 calc R
C22 C 1.2203(5) -0.2015(3) 0.1888(3) 0.0522(12) Uani 1 1 d .
H22A H 1.2255 -0.2757 0.2137 0.063 Uiso 1 1 calc R
H22B H 1.1714 -0.1820 0.1469 0.063 Uiso 1 1 calc R
C23 C 1.1435(5) -0.1250(4) 0.2395(3) 0.0540(13) Uani 1 1 d .
H23A H 1.0504 -0.1263 0.2518 0.065 Uiso 1 1 calc R
H23B H 1.1862 -0.1506 0.2841 0.065 Uiso 1 1 calc R
C24 C 1.1414(4) -0.0086(3) 0.2061(3) 0.0450(11) Uani 1 1 d .
H24A H 1.0952 0.0365 0.2411 0.054 Uiso 1 1 calc R
H24B H 1.0908 0.0199 0.1642 0.054 Uiso 1 1 calc R
C25 C 1.2266(4) 0.2056(3) 0.06589(19) 0.0270(7) Uani 1 1 d .
H25 H 1.2367 0.2782 0.0539 0.032 Uiso 1 1 calc R
C26 C 1.0735(4) 0.2278(4) 0.0707(2) 0.0461(11) Uani 1 1 d .
H26A H 1.0560 0.1592 0.0795 0.055 Uiso 1 1 calc R
H26B H 1.0277 0.2616 0.1114 0.055 Uiso 1 1 calc R
C27 C 1.0151(5) 0.3017(4) 0.0018(2) 0.0525(12) Uani 1 1 d .
H27A H 1.0242 0.3729 -0.0044 0.063 Uiso 1 1 calc R
H27B H 0.9187 0.3110 0.0062 0.063 Uiso 1 1 calc R
C28 C 1.0876(5) 0.2551(4) -0.0644(2) 0.0418(10) Uani 1 1 d .
H28A H 1.0706 0.1877 -0.0608 0.050 Uiso 1 1 calc R
H28B H 1.0525 0.3062 -0.1079 0.050 Uiso 1 1 calc R
C29 C 1.2393(4) 0.2337(4) -0.0692(2) 0.0411(10) Uani 1 1 d .
H29A H 1.2563 0.3023 -0.0770 0.049 Uiso 1 1 calc R
H29B H 1.2852 0.2012 -0.1104 0.049 Uiso 1 1 calc R
C30 C 1.2971(4) 0.1582(3) -0.0006(2) 0.0371(9) Uani 1 1 d .
H30A H 1.3942 0.1466 -0.0051 0.044 Uiso 1 1 calc R
H30B H 1.2850 0.0880 0.0056 0.044 Uiso 1 1 calc R
C31 C 1.4851(4) 0.1089(3) 0.1237(2) 0.0304(8) Uani 1 1 d .
H31 H 1.5056 0.0654 0.0872 0.036 Uiso 1 1 calc R
C32 C 1.5777(4) 0.0381(3) 0.1832(2) 0.0385(9) Uani 1 1 d .
H32A H 1.5642 0.0777 0.2207 0.046 Uiso 1 1 calc R
H32B H 1.5541 -0.0278 0.2052 0.046 Uiso 1 1 calc R
C33 C 1.7278(4) 0.0079(4) 0.1503(3) 0.0584(14) Uani 1 1 d .
H33A H 1.7854 -0.0318 0.1889 0.070 Uiso 1 1 calc R
H33B H 1.7430 -0.0398 0.1177 0.070 Uiso 1 1 calc R
C34 C 1.7690(5) 0.1072(5) 0.1090(3) 0.0671(17) Uani 1 1 d .
H34A H 1.7673 0.1495 0.1428 0.080 Uiso 1 1 calc R
H34B H 1.8617 0.0834 0.0856 0.080 Uiso 1 1 calc R
C35 C 1.6752(5) 0.1779(4) 0.0526(3) 0.0533(13) Uani 1 1 d .
H35A H 1.6867 0.1390 0.0150 0.064 Uiso 1 1 calc R
H35B H 1.7000 0.2432 0.0303 0.064 Uiso 1 1 calc R
C36 C 1.5247(4) 0.2109(4) 0.0848(2) 0.0407(10) Uani 1 1 d .
H36A H 1.5105 0.2563 0.1189 0.049 Uiso 1 1 calc R
H36B H 1.4674 0.2528 0.0464 0.049 Uiso 1 1 calc R
P1 P 1.09442(9) 0.36046(7) 0.34653(5) 0.02160(17) Uani 1 1 d .
P2 P 1.29873(9) 0.13801(7) 0.15408(5) 0.02196(18) Uani 1 1 d .
I1 I 1.16584(2) 0.438650(18) 0.144050(13) 0.02873(6) Uani 1 1 d .
I2 I 1.27197(3) 0.061341(18) 0.356446(13) 0.02903(6) Uani 1 1 d .
Re1 Re 1.195378(13) 0.249125(10) 0.249699(7) 0.01942(5) Uani 1 1 d .
N1 N 1.0362(3) 0.2429(2) 0.24522(15) 0.0205(6) Uani 1 1 d .
O1 O 0.9263(2) 0.2389(2) 0.24130(14) 0.0311(6) Uani 1 1 d .
O2 O 1.3963(2) 0.25587(19) 0.25352(13) 0.0248(5) Uani 1 1 d D
H1A H 1.402(4) 0.3220(17) 0.2272(18) 0.037 Uiso 1 1 d D
H1B H 1.430(4) 0.214(3) 0.2961(12) 0.037 Uiso 1 1 d D
O3 O 1.5891(3) 0.1308(3) 0.34800(16) 0.0495(8) Uani 1 1 d .
C37 C 1.7265(4) 0.1205(4) 0.3236(2) 0.0466(11) Uani 1 1 d .
H37A H 1.7520 0.1731 0.3387 0.056 Uiso 1 1 calc R
H37B H 1.7411 0.1337 0.2710 0.056 Uiso 1 1 calc R
C38 C 1.8097(6) 0.0083(5) 0.3554(3) 0.0699(16) Uani 1 1 d .
H38A H 1.8881 0.0085 0.3743 0.084 Uiso 1 1 calc R
H38B H 1.8413 -0.0367 0.3197 0.084 Uiso 1 1 calc R
C39 C 1.7112(6) -0.0327(4) 0.4166(3) 0.0677(16) Uani 1 1 d .
H39A H 1.6899 -0.0908 0.4057 0.081 Uiso 1 1 calc R
H39B H 1.7501 -0.0595 0.4623 0.081 Uiso 1 1 calc R
C40 C 1.5882(5) 0.0634(5) 0.4197(3) 0.0581(13) Uani 1 1 d .
H40A H 1.5066 0.0421 0.4328 0.070 Uiso 1 1 calc R
H40B H 1.5918 0.1015 0.4549 0.070 Uiso 1 1 calc R
O4 O 1.5200(3) 0.4099(2) 0.17610(18) 0.0488(8) Uani 1 1 d .
C41 C 1.6491(6) 0.3936(5) 0.1888(4) 0.078(2) Uani 1 1 d .
H41A H 1.6973 0.3160 0.2018 0.094 Uiso 1 1 calc R
H41B H 1.6448 0.4250 0.2293 0.094 Uiso 1 1 calc R
C42 C 1.7223(6) 0.4425(5) 0.1261(3) 0.0742(17) Uani 1 1 d .
H42A H 1.7835 0.3881 0.0998 0.089 Uiso 1 1 calc R
H42B H 1.7750 0.4789 0.1395 0.089 Uiso 1 1 calc R
C43 C 1.6160(8) 0.5203(7) 0.0827(4) 0.111(3) Uani 1 1 d .
H43A H 1.6060 0.5940 0.0846 0.134 Uiso 1 1 calc R
H43B H 1.6396 0.5137 0.0325 0.134 Uiso 1 1 calc R
C44 C 1.4904(6) 0.4973(5) 0.1120(4) 0.103(3) Uani 1 1 d .
H44A H 1.4588 0.4750 0.0766 0.124 Uiso 1 1 calc R
H44B H 1.4202 0.5616 0.1247 0.124 Uiso 1 1 calc R

loop_
_atom_site_aniso_label
_atom_site_aniso_U_11
_atom_site_aniso_U_22
_atom_site_aniso_U_33
_atom_site_aniso_U_23
_atom_site_aniso_U_13
_atom_site_aniso_U_12
C1 0.0280(18) 0.0222(17) 0.0266(18) -0.0062(14) -0.0002(14) -0.0085(14)
C2 0.032(2) 0.027(2) 0.045(2) -0.0079(18) -0.0117(17) -0.0040(15)
C3 0.050(3) 0.036(2) 0.050(3) -0.006(2) -0.024(2) 0.0014(19)
C4 0.053(3) 0.031(2) 0.058(3) -0.006(2) -0.015(2) 0.008(2)
C5 0.072(3) 0.025(2) 0.062(3) -0.015(2) -0.017(3) -0.003(2)
C6 0.045(2) 0.031(2) 0.046(3) -0.0190(19) -0.011(2) -0.0029(18)
C7 0.034(2) 0.034(2) 0.034(2) -0.0098(17) -0.0038(16) -0.0181(16)
C8 0.031(2) 0.046(2) 0.039(2) -0.0117(19) -0.0079(17) -0.0131(18)
C9 0.034(2) 0.065(3) 0.057(3) -0.027(3) -0.012(2) -0.015(2)
C10 0.033(2) 0.073(4) 0.091(4) -0.039(3) -0.007(3) -0.022(2)
C11 0.036(2) 0.056(3) 0.085(4) -0.034(3) 0.002(2) -0.024(2)
C12 0.038(2) 0.030(2) 0.043(2) -0.0109(18) 0.0012(18) -0.0194(17)
C13 0.0284(18) 0.0216(17) 0.0224(17) -0.0027(14) -0.0041(14) -0.0083(14)
C14 0.042(2) 0.037(2) 0.0236(18) -0.0033(16) -0.0039(16) -0.0247(18)
C15 0.064(3) 0.041(2) 0.027(2) -0.0049(18) -0.0013(19) -0.033(2)
C16 0.055(3) 0.044(2) 0.028(2) -0.0061(18) 0.0073(19) -0.027(2)
C17 0.047(2) 0.033(2) 0.0245(19) -0.0095(16) 0.0020(17) -0.0143(18)
C18 0.037(2) 0.0286(19) 0.029(2) -0.0092(16) 0.0026(16) -0.0132(16)
C19 0.0292(18) 0.0246(18) 0.0263(19) -0.0068(15) -0.0028(14) -0.0075(14)
C20 0.069(3) 0.033(2) 0.061(3) -0.026(2) 0.024(3) -0.024(2)
C21 0.074(4) 0.022(2) 0.083(4) -0.019(2) 0.014(3) -0.010(2)
C22 0.080(4) 0.026(2) 0.055(3) -0.009(2) -0.001(3) -0.026(2)
C23 0.067(3) 0.040(3) 0.060(3) -0.016(2) 0.017(3) -0.033(2)
C24 0.038(2) 0.030(2) 0.069(3) -0.015(2) 0.007(2) -0.0159(18)
C25 0.0306(19) 0.0241(18) 0.0253(18) -0.0052(14) -0.0005(15) -0.0094(14)
C26 0.029(2) 0.075(3) 0.023(2) -0.003(2) -0.0063(16) -0.008(2)
C27 0.039(2) 0.070(3) 0.031(2) -0.010(2) -0.0105(19) 0.006(2)
C28 0.054(3) 0.040(2) 0.027(2) -0.0052(18) -0.0133(19) -0.006(2)
C29 0.050(3) 0.049(3) 0.022(2) -0.0114(18) 0.0008(17) -0.013(2)
C30 0.035(2) 0.042(2) 0.029(2) -0.0139(18) -0.0034(16) -0.0012(17)
C31 0.0231(18) 0.037(2) 0.034(2) -0.0149(17) -0.0001(15) -0.0089(15)
C32 0.027(2) 0.038(2) 0.052(3) -0.019(2) -0.0090(18) -0.0042(16)
C33 0.025(2) 0.082(4) 0.077(4) -0.052(3) -0.010(2) 0.000(2)
C34 0.037(3) 0.109(5) 0.080(4) -0.056(4) 0.010(3) -0.036(3)
C35 0.042(3) 0.081(4) 0.055(3) -0.035(3) 0.015(2) -0.038(3)
C36 0.041(2) 0.050(3) 0.040(2) -0.015(2) 0.0074(19) -0.028(2)
P1 0.0224(4) 0.0206(4) 0.0231(4) -0.0055(3) -0.0033(3) -0.0075(3)
P2 0.0210(4) 0.0222(4) 0.0227(4) -0.0058(3) -0.0017(3) -0.0067(3)
I1 0.03546(13) 0.02066(12) 0.02468(12) -0.00030(9) -0.00322(9) -0.00626(9)
I2 0.04024(14) 0.01987(12) 0.02433(12) -0.00108(9) -0.00559(10) -0.00836(9)
Re1 0.02033(7) 0.01761(7) 0.01999(7) -0.00283(5) -0.00293(5) -0.00633(5)
N1 0.0198(14) 0.0196(14) 0.0206(14) -0.0023(11) -0.0026(11) -0.0060(11)
O1 0.0240(13) 0.0412(15) 0.0318(14) -0.0106(12) -0.0028(11) -0.0133(11)
O2 0.0301(13) 0.0198(12) 0.0237(13) 0.0008(10) -0.0067(10) -0.0094(10)
O3 0.0316(16) 0.059(2) 0.0412(18) 0.0157(15) -0.0106(13) -0.0110(14)
C37 0.036(2) 0.068(3) 0.039(2) 0.000(2) -0.0079(19) -0.027(2)
C38 0.052(3) 0.076(4) 0.057(3) -0.018(3) -0.001(3) 0.008(3)
C39 0.097(5) 0.031(3) 0.052(3) 0.003(2) -0.006(3) -0.003(3)
C40 0.045(3) 0.081(4) 0.037(3) 0.009(2) -0.009(2) -0.021(3)
O4 0.0403(17) 0.0418(18) 0.060(2) 0.0076(15) -0.0085(15) -0.0199(14)
C41 0.059(3) 0.066(4) 0.109(5) 0.026(3) -0.035(3) -0.039(3)
C42 0.050(3) 0.098(5) 0.068(4) -0.013(4) 0.006(3) -0.026(3)
C43 0.120(6) 0.143(7) 0.071(4) 0.054(4) -0.038(4) -0.085(6)
C44 0.066(4) 0.072(4) 0.156(7) 0.043(4) -0.048(4) -0.035(3)

loop_
_atom_type_symbol
_atom_type_description
_atom_type_scat_dispersion_real
_atom_type_scat_dispersion_imag
_atom_type_scat_source
C C 0.0033 0.0016 'International Tables Vol C Tables 4.2.6.8 and 6.1.1.4'
H H 0.0000 0.0000 'International Tables Vol C Tables 4.2.6.8 and 6.1.1.4'
N N 0.0061 0.0033 'International Tables Vol C Tables 4.2.6.8 and 6.1.1.4'
O O 0.0106 0.0060 'International Tables Vol C Tables 4.2.6.8 and 6.1.1.4'
P P 0.1023 0.0942 'International Tables Vol C Tables 4.2.6.8 and 6.1.1.4'
I I -0.4742 1.8119 'International Tables Vol C Tables 4.2.6.8 and 6.1.1.4'
Re Re -1.0185 7.2310 'International Tables Vol C Tables 4.2.6.8 and 6.1.1.4'

loop_
_geom_angle_atom_site_label_1
_geom_angle_atom_site_label_2
_geom_angle_atom_site_label_3
_geom_angle
C2 C1 C6 110.1(3)
C2 C1 P1 113.9(2)
C6 C1 P1 117.8(3)
C2 C1 H1 104.5
C6 C1 H1 104.5
P1 C1 H1 104.5
C1 C2 C3 111.1(3)
C1 C2 H2A 109.4
C3 C2 H2A 109.4
C1 C2 H2B 109.4
C3 C2 H2B 109.4
H2A C2 H2B 108.0
C4 C3 C2 111.7(4)
C4 C3 H3A 109.3
C2 C3 H3A 109.3
C4 C3 H3B 109.3
C2 C3 H3B 109.3
H3A C3 H3B 107.9
C5 C4 C3 110.4(4)
C5 C4 H4A 109.6
C3 C4 H4A 109.6
C5 C4 H4B 109.6
C3 C4 H4B 109.6
H4A C4 H4B 108.1
C4 C5 C6 112.4(4)
C4 C5 H5A 109.1
C6 C5 H5A 109.1
C4 C5 H5B 109.1
C6 C5 H5B 109.1
H5A C5 H5B 107.9
C5 C6 C1 110.2(3)
C5 C6 H6A 109.6
C1 C6 H6A 109.6
C5 C6 H6B 109.6
C1 C6 H6B 109.6
H6A C6 H6B 108.1
C8 C7 C12 111.7(3)
C8 C7 P1 113.6(3)
C12 C7 P1 112.4(3)
C8 C7 H7 106.2
C12 C7 H7 106.2
P1 C7 H7 106.2
C7 C8 C9 111.6(3)
C7 C8 H8A 109.3
C9 C8 H8A 109.3
C7 C8 H8B 109.3
C9 C8 H8B 109.3
H8A C8 H8B 108.0
C10 C9 C8 111.2(4)
C10 C9 H9A 109.4
C8 C9 H9A 109.4
C10 C9 H9B 109.4
C8 C9 H9B 109.4
H9A C9 H9B 108.0
C11 C10 C9 111.8(4)
C11 C10 H10A 109.3
C9 C10 H10A 109.3
C11 C10 H10B 109.3
C9 C10 H10B 109.3
H10A C10 H10B 107.9
C10 C11 C12 111.3(4)
C10 C11 H11A 109.4
C12 C11 H11A 109.4
C10 C11 H11B 109.4
C12 C11 H11B 109.4
H11A C11 H11B 108.0
C7 C12 C11 111.9(4)
C7 C12 H12A 109.2
C11 C12 H12A 109.2
C7 C12 H12B 109.2
C11 C12 H12B 109.2
H12A C12 H12B 107.9
C18 C13 C14 109.9(3)
C18 C13 P1 116.7(2)
C14 C13 P1 114.5(2)
C18 C13 H13 104.8
C14 C13 H13 104.8
P1 C13 H13 104.8
C15 C14 C13 110.4(3)
C15 C14 H14A 109.6
C13 C14 H14A 109.6
C15 C14 H14B 109.6
C13 C14 H14B 109.6
H14A C14 H14B 108.1
C14 C15 C16 112.0(3)
C14 C15 H15A 109.2
C16 C15 H15A 109.2
C14 C15 H15B 109.2
C16 C15 H15B 109.2
H15A C15 H15B 107.9
C17 C16 C15 110.0(3)
C17 C16 H16A 109.7
C15 C16 H16A 109.7
C17 C16 H16B 109.7
C15 C16 H16B 109.7
H16A C16 H16B 108.2
C16 C17 C18 111.2(3)
C16 C17 H17A 109.4
C18 C17 H17A 109.4
C16 C17 H17B 109.4
C18 C17 H17B 109.4
H17A C17 H17B 108.0
C17 C18 C13 110.3(3)
C17 C18 H18A 109.6
C13 C18 H18A 109.6
C17 C18 H18B 109.6
C13 C18 H18B 109.6
H18A C18 H18B 108.1
C20 C19 C24 108.9(3)
C20 C19 P2 116.6(3)
C24 C19 P2 115.0(3)
C20 C19 H19 105.0
C24 C19 H19 105.0
P2 C19 H19 105.0
C21 C20 C19 111.3(4)
C21 C20 H20A 109.4
C19 C20 H20A 109.4
C21 C20 H20B 109.4
C19 C20 H20B 109.4
H20A C20 H20B 108.0
C22 C21 C20 112.5(4)
C22 C21 H21A 109.1
C20 C21 H21A 109.1
C22 C21 H21B 109.1
C20 C21 H21B 109.1
H21A C21 H21B 107.8
C21 C22 C23 110.5(4)
C21 C22 H22A 109.6
C23 C22 H22A 109.6
C21 C22 H22B 109.6
C23 C22 H22B 109.6
H22A C22 H22B 108.1
C24 C23 C22 112.4(4)
C24 C23 H23A 109.1
C22 C23 H23A 109.1
C24 C23 H23B 109.1
C22 C23 H23B 109.1
H23A C23 H23B 107.9
C23 C24 C19 111.2(4)
C23 C24 H24A 109.4
C19 C24 H24A 109.4
C23 C24 H24B 109.4
C19 C24 H24B 109.4
H24A C24 H24B 108.0
C26 C25 C30 109.0(3)
C26 C25 P2 114.0(3)
C30 C25 P2 118.7(3)
C26 C25 H25 104.5
C30 C25 H25 104.5
P2 C25 H25 104.5
C27 C26 C25 111.9(4)
C27 C26 H26A 109.2
C25 C26 H26A 109.2
C27 C26 H26B 109.2
C25 C26 H26B 109.2
H26A C26 H26B 107.9
C26 C27 C28 111.5(4)
C26 C27 H27A 109.3
C28 C27 H27A 109.3
C26 C27 H27B 109.3
C28 C27 H27B 109.3
H27A C27 H27B 108.0
C29 C28 C27 109.9(3)
C29 C28 H28A 109.7
C27 C28 H28A 109.7
C29 C28 H28B 109.7
C27 C28 H28B 109.7
H28A C28 H28B 108.2
C28 C29 C30 111.4(3)
C28 C29 H29A 109.4
C30 C29 H29A 109.4
C28 C29 H29B 109.4
C30 C29 H29B 109.4
H29A C29 H29B 108.0
C29 C30 C25 111.2(3)
C29 C30 H30A 109.4
C25 C30 H30A 109.4
C29 C30 H30B 109.4
C25 C30 H30B 109.4
H30A C30 H30B 108.0
C36 C31 C32 111.1(3)
C36 C31 P2 113.8(3)
C32 C31 P2 114.4(3)
C36 C31 H31 105.5
C32 C31 H31 105.5
P2 C31 H31 105.5
C33 C32 C31 109.9(4)
C33 C32 H32A 109.7
C31 C32 H32A 109.7
C33 C32 H32B 109.7
C31 C32 H32B 109.7
H32A C32 H32B 108.2
C34 C33 C32 112.7(4)
C34 C33 H33A 109.0
C32 C33 H33A 109.0
C34 C33 H33B 109.0
C32 C33 H33B 109.0
H33A C33 H33B 107.8
C35 C34 C33 111.6(4)
C35 C34 H34A 109.3
C33 C34 H34A 109.3
C35 C34 H34B 109.3
C33 C34 H34B 109.3
H34A C34 H34B 108.0
C34 C35 C36 112.2(4)
C34 C35 H35A 109.2
C36 C35 H35A 109.2
C34 C35 H35B 109.2
C36 C35 H35B 109.2
H35A C35 H35B 107.9
C31 C36 C35 110.1(4)
C31 C36 H36A 109.6
C35 C36 H36A 109.6
C31 C36 H36B 109.6
C35 C36 H36B 109.6
H36A C36 H36B 108.2
C13 P1 C7 101.18(16)
C13 P1 C1 108.36(16)
C7 P1 C1 101.55(16)
C13 P1 Re1 112.44(11)
C7 P1 Re1 118.32(13)
C1 P1 Re1 113.67(11)
C25 P2 C31 100.86(17)
C25 P2 C19 108.73(17)
C31 P2 C19 101.10(16)
C25 P2 Re1 113.17(12)
C31 P2 Re1 117.67(12)
C19 P2 Re1 113.88(12)
N1 Re1 O2 178.98(11)
N1 Re1 P2 90.04(9)
O2 Re1 P2 88.96(7)
N1 Re1 P1 90.69(9)
O2 Re1 P1 90.31(7)
P2 Re1 P1 179.23(3)
N1 Re1 I1 94.42(9)
O2 Re1 I1 85.34(6)
P2 Re1 I1 90.17(2)
P1 Re1 I1 90.01(2)
N1 Re1 I2 96.19(9)
O2 Re1 I2 84.05(6)
P2 Re1 I2 89.73(2)
P1 Re1 I2 89.95(2)
I1 Re1 I2 169.390(9)
O1 N1 Re1 179.3(3)
Re1 O2 H1A 109(3)
Re1 O2 H1B 111(3)
H1A O2 H1B 131(4)
C37 O3 C40 105.8(3)
O3 C37 C38 107.8(4)
O3 C37 H37A 110.2
C38 C37 H37A 110.2
O3 C37 H37B 110.2
C38 C37 H37B 110.2
H37A C37 H37B 108.5
C37 C38 C39 103.6(4)
C37 C38 H38A 111.0
C39 C38 H38A 111.0
C37 C38 H38B 111.0
C39 C38 H38B 111.0
H38A C38 H38B 109.0
C40 C39 C38 104.7(4)
C40 C39 H39A 110.8
C38 C39 H39A 110.8
C40 C39 H39B 110.8
C38 C39 H39B 110.8
H39A C39 H39B 108.9
O3 C40 C39 105.0(4)
O3 C40 H40A 110.7
C39 C40 H40A 110.7
O3 C40 H40B 110.7
C39 C40 H40B 110.7
H40A C40 H40B 108.8
C41 O4 C44 107.2(4)
O4 C41 C42 111.0(5)
O4 C41 H41A 109.4
C42 C41 H41A 109.4
O4 C41 H41B 109.4
C42 C41 H41B 109.4
H41A C41 H41B 108.0
C41 C42 C43 104.1(5)
C41 C42 H42A 110.9
C43 C42 H42A 110.9
C41 C42 H42B 110.9
C43 C42 H42B 110.9
H42A C42 H42B 109.0
C44 C43 C42 108.0(5)
C44 C43 H43A 110.1
C42 C43 H43A 110.1
C44 C43 H43B 110.1
C42 C43 H43B 110.1
H43A C43 H43B 108.4
C43 C44 O4 106.5(5)
C43 C44 H44A 110.4
O4 C44 H44A 110.4
C43 C44 H44B 110.4
O4 C44 H44B 110.4
H44A C44 H44B 108.6

loop_
_geom_bond_atom_site_label_1
_geom_bond_atom_site_label_2
_geom_bond_distance
C1 C2 1.507(5)
C1 C6 1.535(5)
C1 P1 1.872(4)
C1 H1 0.9800
C2 C3 1.537(5)
C2 H2A 0.9700
C2 H2B 0.9700
C3 C4 1.515(6)
C3 H3A 0.9700
C3 H3B 0.9700
C4 C5 1.506(7)
C4 H4A 0.9700
C4 H4B 0.9700
C5 C6 1.530(6)
C5 H5A 0.9700
C5 H5B 0.9700
C6 H6A 0.9700
C6 H6B 0.9700
C7 C8 1.521(6)
C7 C12 1.538(5)
C7 P1 1.866(3)
C7 H7 0.9800
C8 C9 1.555(5)
C8 H8A 0.9700
C8 H8B 0.9700
C9 C10 1.509(7)
C9 H9A 0.9700
C9 H9B 0.9700
C10 C11 1.506(7)
C10 H10A 0.9700
C10 H10B 0.9700
C11 C12 1.546(5)
C11 H11A 0.9700
C11 H11B 0.9700
C12 H12A 0.9700
C12 H12B 0.9700
C13 C18 1.532(5)
C13 C14 1.536(5)
C13 P1 1.866(3)
C13 H13 0.9800
C14 C15 1.525(5)
C14 H14A 0.9700
C14 H14B 0.9700
C15 C16 1.526(5)
C15 H15A 0.9700
C15 H15B 0.9700
C16 C17 1.517(5)
C16 H16A 0.9700
C16 H16B 0.9700
C17 C18 1.527(5)
C17 H17A 0.9700
C17 H17B 0.9700
C18 H18A 0.9700
C18 H18B 0.9700
C19 C20 1.534(5)
C19 C24 1.538(5)
C19 P2 1.867(3)
C19 H19 0.9800
C20 C21 1.523(6)
C20 H20A 0.9700
C20 H20B 0.9700
C21 C22 1.496(7)
C21 H21A 0.9700
C21 H21B 0.9700
C22 C23 1.518(6)
C22 H22A 0.9700
C22 H22B 0.9700
C23 C24 1.517(6)
C23 H23A 0.9700
C23 H23B 0.9700
C24 H24A 0.9700
C24 H24B 0.9700
C25 C26 1.524(5)
C25 C30 1.525(5)
C25 P2 1.864(4)
C25 H25 0.9800
C26 C27 1.517(6)
C26 H26A 0.9700
C26 H26B 0.9700
C27 C28 1.519(6)
C27 H27A 0.9700
C27 H27B 0.9700
C28 C29 1.510(6)
C28 H28A 0.9700
C28 H28B 0.9700
C29 C30 1.517(5)
C29 H29A 0.9700
C29 H29B 0.9700
C30 H30A 0.9700
C30 H30B 0.9700
C31 C36 1.533(5)
C31 C32 1.538(5)
C31 P2 1.866(4)
C31 H31 0.9800
C32 C33 1.534(6)
C32 H32A 0.9700
C32 H32B 0.9700
C33 C34 1.520(8)
C33 H33A 0.9700
C33 H33B 0.9700
C34 C35 1.503(8)
C34 H34A 0.9700
C34 H34B 0.9700
C35 C36 1.535(6)
C35 H35A 0.9700
C35 H35B 0.9700
C36 H36A 0.9700
C36 H36B 0.9700
P1 Re1 2.5390(9)
P2 Re1 2.5198(9)
I1 Re1 2.7589(3)
I2 Re1 2.7653(3)
Re1 N1 1.734(3)
Re1 O2 2.173(2)
N1 O1 1.199(3)
O2 H1A 0.91(3)
O2 H1B 0.92(3)
O3 C37 1.401(5)
O3 C40 1.432(5)
C37 C38 1.480(7)
C37 H37A 0.9700
C37 H37B 0.9700
C38 C39 1.531(8)
C38 H38A 0.9700
C38 H38B 0.9700
C39 C40 1.473(7)
C39 H39A 0.9700
C39 H39B 0.9700
C40 H40A 0.9700
C40 H40B 0.9700
O4 C41 1.364(6)
O4 C44 1.453(7)
C41 C42 1.432(7)
C41 H41A 0.9700
C41 H41B 0.9700
C42 C43 1.453(9)
C42 H42A 0.9700
C42 H42B 0.9700
C43 C44 1.441(9)
C43 H43A 0.9700
C43 H43B 0.9700
C44 H44A 0.9700
C44 H44B 0.9700
